data_7158197
loop_
_publ_author_name
'Okada, Masaki'
'Takeuchi, Katsuhiko'
'Matsumoto, Kazuhiro'
'Oku, Tomoharu'
'Choi, Jun-Chul'

_publ_section_title
;
 Hydroxycarbonylation of alkenes with formic acid using a rhodium iodide
 complex and alkyl ammonium iodide.
;
_journal_issue 40
_journal_name_full 'Organic &amp; biomolecular chemistry'
_journal_page_first 8727
_journal_page_last 8734
_journal_paper_doi 10.1039/d1ob01060c
_journal_volume 19
_journal_year 2021
_chemical_formula_moiety 'C37 H31 I2 O P2 Rh, C H2 Cl2'
_chemical_formula_sum 'C38 H33 Cl2 I2 O P2 Rh'
_chemical_formula_weight 995.19
_space_group_crystal_system triclinic
_space_group_IT_number 2
_space_group_name_Hall '-P 1'
_space_group_name_H-M_alt 'P -1'
_atom_sites_solution_hydrogens mixed
_audit_creation_method SHELXL-2018/1
_audit_update_record
;
2021-02-22 deposited with the CCDC.	2021-07-27 downloaded from the CCDC.
;
_cell_angle_alpha 72.6361(19)
_cell_angle_beta 88.2388(16)
_cell_angle_gamma 74.6748(18)
_cell_formula_units_Z 2
_cell_length_a 10.1542(2)
_cell_length_b 13.7673(3)
_cell_length_c 14.3456(3)
_cell_measurement_reflns_used 26257
_cell_measurement_temperature 93(2)
_cell_measurement_theta_max 30.3580
_cell_measurement_theta_min 2.1050
_cell_volume 1843.48(7)
_computing_cell_refinement 'CrysAlisPro 1.171.40.84a (Rigaku OD, 2020)'
_computing_data_collection 'CrysAlisPro 1.171.40.84a (Rigaku OD, 2020)'
_computing_data_reduction 'CrysAlisPro 1.171.40.84a (Rigaku OD, 2020)'
_computing_structure_refinement 'SHELXL-2018/1 (Sheldrick, 2018)'
_computing_structure_solution 'CrysAlisPro 1.171.40.84a (Rigaku OD, 2020)'
_diffrn_ambient_temperature 93(2)
_diffrn_detector_area_resol_mean 5.8140
_diffrn_measured_fraction_theta_full 0.996
_diffrn_measured_fraction_theta_max 0.996
_diffrn_measurement_device_type 'XtaLAB AFC10 (RCD3): quarter-chi single'
_diffrn_measurement_method 'Hybrid Pixel Array Detector'
_diffrn_radiation_type MoK\a
_diffrn_radiation_wavelength 0.71073
_diffrn_reflns_av_R_equivalents 0.0243
_diffrn_reflns_av_unetI/netI 0.0184
_diffrn_reflns_Laue_measured_fraction_full 0.996
_diffrn_reflns_Laue_measured_fraction_max 0.996
_diffrn_reflns_limit_h_max 12
_diffrn_reflns_limit_h_min -11
_diffrn_reflns_limit_k_max 16
_diffrn_reflns_limit_k_min -16
_diffrn_reflns_limit_l_max 17
_diffrn_reflns_limit_l_min -17
_diffrn_reflns_number 29529
_diffrn_reflns_point_group_measured_fraction_full 0.996
_diffrn_reflns_point_group_measured_fraction_max 0.996
_diffrn_reflns_theta_full 24.999
_diffrn_reflns_theta_max 24.999
_diffrn_reflns_theta_min 2.496
_diffrn_source 'Rotating-anode X-ray tube (dual wavelength)'
_exptl_absorpt_coefficient_mu 2.399
_exptl_absorpt_correction_T_max 1.00000
_exptl_absorpt_correction_T_min 0.63902
_exptl_absorpt_correction_type multi-scan
_exptl_absorpt_process_details
;
CrysAlisPro 1.171.40.84a (Rigaku Oxford Diffraction, 2020)
Empirical absorption correction using spherical harmonics,
implemented in SCALE3 ABSPACK scaling algorithm.
;
_exptl_crystal_colour Orange
_exptl_crystal_density_diffrn 1.793
_exptl_crystal_description Block
_exptl_crystal_F_000 968
_exptl_crystal_size_max 0.210
_exptl_crystal_size_mid 0.200
_exptl_crystal_size_min 0.180
_refine_diff_density_max 0.705
_refine_diff_density_min -0.615
_refine_diff_density_rms 0.108
_refine_ls_extinction_method none
_refine_ls_goodness_of_fit_ref 1.305
_refine_ls_hydrogen_treatment mixed
_refine_ls_matrix_type full
_refine_ls_number_parameters 419
_refine_ls_number_reflns 6457
_refine_ls_number_restraints 0
_refine_ls_restrained_S_all 1.305
_refine_ls_R_factor_all 0.0256
_refine_ls_R_factor_gt 0.0247
_refine_ls_shift/su_max 0.001
_refine_ls_shift/su_mean 0.000
_refine_ls_structure_factor_coef Fsqd
_refine_ls_weighting_details 'w=1/[\s^2^(Fo^2^)+9.2676P] where P=(Fo^2^+2Fc^2^)/3'
_refine_ls_weighting_scheme calc
_refine_ls_wR_factor_gt 0.0678
_refine_ls_wR_factor_ref 0.0680
_reflns_Friedel_coverage 0.000
_reflns_number_gt 6204
_reflns_number_total 6457
_reflns_threshold_expression 'I > 2\s(I)'
_cod_data_source_file d1ob01060c2.cif
_cod_data_source_block oka002p
_cod_depositor_comments 'Adding full bibliography for 7158197.cif.'
_cod_database_code 7158197
_shelx_shelxl_version_number 2018/1
_shelx_space_group_comment
;
The symmetry employed for this shelxl refinement is uniquely defined
by the following loop, which should always be used as a source of
symmetry information in preference to the above space-group names.
They are only intended as comments.
;
_shelx_estimated_absorpt_t_min 0.633
_shelx_estimated_absorpt_t_max 0.672

loop_
_space_group_symop_operation_xyz
'x, y, z'
'-x, -y, -z'

loop_
_atom_site_label
_atom_site_type_symbol
_atom_site_fract_x
_atom_site_fract_y
_atom_site_fract_z
_atom_site_U_iso_or_equiv
_atom_site_adp_type
_atom_site_occupancy
_atom_site_site_symmetry_order
_atom_site_calc_flag
_atom_site_refinement_flags_posn
_atom_site_refinement_flags_adp
_atom_site_refinement_flags_occupancy
_atom_site_disorder_assembly
_atom_site_disorder_group
Rh1 Rh 0.64284(3) 0.38198(2) 0.29669(2) 0.00785(8) Uani 1 1 d . . . . .
H1 H 0.592(6) 0.370(4) 0.209(4) 0.034(15) Uiso 1 1 d . . . . .
C1 C 0.4631(5) 0.4561(3) 0.3080(3) 0.0126(9) Uani 1 1 d . . . . .
O1 O 0.3524(3) 0.5004(2) 0.3092(2) 0.0174(7) Uani 1 1 d . . . . .
I1 I 0.71563(3) 0.40964(2) 0.47103(2) 0.01296(7) Uani 1 1 d . . . . .
I2 I 0.88012(3) 0.27268(2) 0.24530(2) 0.01420(8) Uani 1 1 d . . . . .
P1 P 0.69211(11) 0.53792(8) 0.19575(8) 0.0097(2) Uani 1 1 d . . . . .
C2 C 0.8247(4) 0.5855(3) 0.2382(3) 0.0107(8) Uani 1 1 d . . . . .
C3 C 0.9354(4) 0.5166(3) 0.3001(3) 0.0138(9) Uani 1 1 d . . . . .
H3 H 0.942558 0.443007 0.322120 0.017 Uiso 1 1 calc R U . . .
C4 C 1.0348(4) 0.5549(4) 0.3295(3) 0.0156(9) Uani 1 1 d . . . . .
H4 H 1.108647 0.507663 0.372913 0.019 Uiso 1 1 calc R U . . .
C5 C 1.0272(4) 0.6621(4) 0.2959(3) 0.0166(9) Uani 1 1 d . . . . .
H5 H 1.096608 0.687927 0.315142 0.020 Uiso 1 1 calc R U . . .
C6 C 0.9182(5) 0.7309(4) 0.2343(3) 0.0168(9) Uani 1 1 d . . . . .
H6 H 0.912962 0.804180 0.211329 0.020 Uiso 1 1 calc R U . . .
C7 C 0.8164(4) 0.6941(3) 0.2057(3) 0.0143(9) Uani 1 1 d . . . . .
H7 H 0.741070 0.742175 0.164174 0.017 Uiso 1 1 calc R U . . .
C8 C 0.5430(4) 0.6518(3) 0.1791(3) 0.0115(8) Uani 1 1 d . . . . .
C9 C 0.4769(5) 0.7109(4) 0.0879(3) 0.0194(10) Uani 1 1 d . . . . .
H9 H 0.509359 0.692989 0.030778 0.023 Uiso 1 1 calc R U . . .
C10 C 0.3632(5) 0.7963(4) 0.0811(4) 0.0281(12) Uani 1 1 d . . . . .
H10 H 0.319307 0.837481 0.019029 0.034 Uiso 1 1 calc R U . . .
C11 C 0.3142(5) 0.8213(4) 0.1647(4) 0.0247(11) Uani 1 1 d . . . . .
H11 H 0.235939 0.878897 0.159860 0.030 Uiso 1 1 calc R U . . .
C12 C 0.3791(5) 0.7624(4) 0.2551(4) 0.0216(10) Uani 1 1 d . . . . .
H12 H 0.344784 0.779215 0.312368 0.026 Uiso 1 1 calc R U . . .
C13 C 0.4934(4) 0.6795(3) 0.2621(3) 0.0156(9) Uani 1 1 d . . . . .
H13 H 0.539040 0.640708 0.324157 0.019 Uiso 1 1 calc R U . . .
C14 C 0.7351(4) 0.5371(3) 0.0715(3) 0.0137(9) Uani 1 1 d . . . . .
C15 C 0.6819(6) 0.4797(4) 0.0254(4) 0.0301(12) Uani 1 1 d . . . . .
H15 H 0.625059 0.437669 0.060053 0.036 Uiso 1 1 calc R U . . .
C16 C 0.7101(6) 0.4824(5) -0.0709(4) 0.0326(13) Uani 1 1 d . . . . .
H16 H 0.672528 0.442379 -0.101170 0.039 Uiso 1 1 calc R U . . .
C17 C 0.7920(5) 0.5426(4) -0.1220(3) 0.0261(11) Uani 1 1 d . . . . .
H17 H 0.810040 0.545758 -0.188013 0.031 Uiso 1 1 calc R U . . .
C18 C 0.8471(7) 0.5978(6) -0.0765(4) 0.055(2) Uani 1 1 d . . . . .
H18 H 0.905235 0.638743 -0.111008 0.065 Uiso 1 1 calc R U . . .
C19 C 0.8191(7) 0.5950(5) 0.0197(4) 0.0422(16) Uani 1 1 d . . . . .
H19 H 0.858941 0.633837 0.050025 0.051 Uiso 1 1 calc R U . . .
P2 P 0.59565(11) 0.22073(8) 0.38369(8) 0.0095(2) Uani 1 1 d . . . . .
C20 C 0.4219(4) 0.2400(3) 0.4271(3) 0.0110(8) Uani 1 1 d . . . . .
C21 C 0.3256(5) 0.1997(4) 0.3964(3) 0.0172(9) Uani 1 1 d . . . . .
H21 H 0.349798 0.159348 0.352060 0.021 Uiso 1 1 calc R U . . .
C22 C 0.1937(5) 0.2178(4) 0.4297(4) 0.0204(10) Uani 1 1 d . . . . .
H22 H 0.128167 0.190601 0.407306 0.025 Uiso 1 1 calc R U . . .
C23 C 0.1579(5) 0.2751(4) 0.4954(3) 0.0178(9) Uani 1 1 d . . . . .
H23 H 0.068318 0.286612 0.518791 0.021 Uiso 1 1 calc R U . . .
C24 C 0.2535(4) 0.3157(3) 0.5267(3) 0.0149(9) Uani 1 1 d . . . . .
H24 H 0.228791 0.355526 0.571427 0.018 Uiso 1 1 calc R U . . .
C25 C 0.3851(4) 0.2988(3) 0.4936(3) 0.0137(9) Uani 1 1 d . . . . .
H25 H 0.450044 0.326682 0.515643 0.016 Uiso 1 1 calc R U . . .
C26 C 0.6021(4) 0.1324(3) 0.3090(3) 0.0119(8) Uani 1 1 d . . . . .
C27 C 0.6684(4) 0.0251(3) 0.3445(3) 0.0145(9) Uani 1 1 d . . . . .
H27 H 0.716756 -0.002742 0.406491 0.017 Uiso 1 1 calc R U . . .
C28 C 0.6636(5) -0.0413(4) 0.2886(4) 0.0216(10) Uani 1 1 d . . . . .
H28 H 0.708642 -0.114504 0.312796 0.026 Uiso 1 1 calc R U . . .
C29 C 0.5937(5) -0.0013(4) 0.1982(3) 0.0226(11) Uani 1 1 d . . . . .
H29 H 0.590671 -0.047143 0.160726 0.027 Uiso 1 1 calc R U . . .
C30 C 0.5283(5) 0.1048(4) 0.1624(3) 0.0199(10) Uani 1 1 d . . . . .
H30 H 0.480047 0.131960 0.100433 0.024 Uiso 1 1 calc R U . . .
C31 C 0.5330(4) 0.1727(3) 0.2175(3) 0.0154(9) Uani 1 1 d . . . . .
H31 H 0.489057 0.246007 0.192480 0.019 Uiso 1 1 calc R U . . .
C32 C 0.7007(4) 0.1386(3) 0.4953(3) 0.0130(9) Uani 1 1 d . . . . .
C33 C 0.8396(5) 0.1336(4) 0.5036(3) 0.0193(10) Uani 1 1 d . . . . .
H33 H 0.880278 0.174472 0.451306 0.023 Uiso 1 1 calc R U . . .
C34 C 0.9180(5) 0.0695(4) 0.5876(4) 0.0258(11) Uani 1 1 d . . . . .
H34 H 1.012738 0.064850 0.591861 0.031 Uiso 1 1 calc R U . . .
C35 C 0.8583(5) 0.0122(4) 0.6653(3) 0.0205(10) Uani 1 1 d . . . . .
H35 H 0.911644 -0.030603 0.723474 0.025 Uiso 1 1 calc R U . . .
C36 C 0.7216(5) 0.0175(3) 0.6581(3) 0.0182(10) Uani 1 1 d . . . . .
H36 H 0.680792 -0.021573 0.711677 0.022 Uiso 1 1 calc R U . . .
C37 C 0.6428(5) 0.0795(3) 0.5732(3) 0.0159(9) Uani 1 1 d . . . . .
H37 H 0.549005 0.081361 0.568409 0.019 Uiso 1 1 calc R U . . .
C38 C 0.9867(6) 0.1493(4) 0.0334(4) 0.0302(12) Uani 1 1 d . . . . .
H38 H 0.966930 0.160623 -0.036798 0.036 Uiso 1 1 calc R U . . .
H38A H 0.939286 0.214830 0.048954 0.036 Uiso 1 1 calc R U . . .
Cl1 Cl 0.92328(14) 0.04407(10) 0.10461(9) 0.0316(3) Uani 1 1 d . . . . .
Cl2 Cl 1.16388(16) 0.12315(12) 0.05539(11) 0.0446(4) Uani 1 1 d . . . . .

loop_
_atom_site_aniso_label
_atom_site_aniso_U_11
_atom_site_aniso_U_22
_atom_site_aniso_U_33
_atom_site_aniso_U_23
_atom_site_aniso_U_13
_atom_site_aniso_U_12
Rh1 0.00734(15) 0.00787(15) 0.00825(16) -0.00231(12) 0.00111(12) -0.00212(12)
C1 0.019(2) 0.010(2) 0.010(2) -0.0025(16) 0.0026(17) -0.0068(18)
O1 0.0115(16) 0.0167(16) 0.0191(17) -0.0025(13) 0.0031(12) 0.0009(13)
I1 0.01420(14) 0.01619(14) 0.01055(14) -0.00495(11) 0.00065(10) -0.00647(11)
I2 0.01147(14) 0.01316(14) 0.01693(15) -0.00518(11) 0.00512(11) -0.00131(11)
P1 0.0096(5) 0.0097(5) 0.0099(5) -0.0023(4) 0.0015(4) -0.0034(4)
C2 0.008(2) 0.015(2) 0.009(2) -0.0029(16) 0.0023(16) -0.0048(17)
C3 0.012(2) 0.015(2) 0.014(2) -0.0041(17) 0.0051(17) -0.0040(17)
C4 0.009(2) 0.021(2) 0.015(2) -0.0039(18) 0.0031(17) -0.0043(18)
C5 0.012(2) 0.024(2) 0.020(2) -0.0109(19) 0.0055(18) -0.0089(19)
C6 0.019(2) 0.018(2) 0.018(2) -0.0085(18) 0.0068(18) -0.0097(19)
C7 0.014(2) 0.014(2) 0.015(2) -0.0043(17) 0.0014(17) -0.0045(17)
C8 0.011(2) 0.009(2) 0.015(2) -0.0020(17) -0.0003(16) -0.0050(16)
C9 0.019(2) 0.023(2) 0.012(2) 0.0004(18) 0.0011(18) -0.0039(19)
C10 0.020(3) 0.023(3) 0.023(3) 0.008(2) -0.003(2) 0.007(2)
C11 0.020(2) 0.016(2) 0.030(3) -0.001(2) 0.001(2) 0.0034(19)
C12 0.023(3) 0.017(2) 0.024(3) -0.009(2) 0.005(2) -0.004(2)
C13 0.016(2) 0.013(2) 0.017(2) -0.0031(18) -0.0010(18) -0.0038(18)
C14 0.010(2) 0.015(2) 0.014(2) -0.0034(17) 0.0042(17) -0.0026(17)
C15 0.042(3) 0.044(3) 0.015(2) -0.005(2) 0.005(2) -0.033(3)
C16 0.046(3) 0.049(3) 0.016(3) -0.014(2) 0.005(2) -0.031(3)
C17 0.032(3) 0.042(3) 0.013(2) -0.015(2) 0.010(2) -0.016(2)
C18 0.074(5) 0.100(6) 0.032(3) -0.040(4) 0.038(3) -0.075(5)
C19 0.063(4) 0.068(4) 0.028(3) -0.030(3) 0.026(3) -0.055(4)
P2 0.0094(5) 0.0087(5) 0.0100(5) -0.0025(4) 0.0011(4) -0.0026(4)
C20 0.013(2) 0.010(2) 0.010(2) -0.0005(16) 0.0016(16) -0.0044(17)
C21 0.019(2) 0.017(2) 0.017(2) -0.0065(18) 0.0027(18) -0.0051(19)
C22 0.012(2) 0.028(3) 0.025(3) -0.011(2) -0.0006(19) -0.0068(19)
C23 0.015(2) 0.019(2) 0.015(2) -0.0018(18) 0.0044(18) -0.0017(18)
C24 0.017(2) 0.013(2) 0.014(2) -0.0050(17) 0.0048(17) -0.0040(18)
C25 0.017(2) 0.015(2) 0.010(2) -0.0021(17) 0.0027(17) -0.0078(18)
C26 0.012(2) 0.013(2) 0.013(2) -0.0049(17) 0.0064(16) -0.0058(17)
C27 0.016(2) 0.016(2) 0.013(2) -0.0057(18) 0.0062(17) -0.0062(18)
C28 0.027(3) 0.012(2) 0.028(3) -0.009(2) 0.009(2) -0.0053(19)
C29 0.031(3) 0.025(3) 0.022(3) -0.018(2) 0.013(2) -0.014(2)
C30 0.027(3) 0.023(2) 0.016(2) -0.0081(19) 0.0046(19) -0.014(2)
C31 0.018(2) 0.015(2) 0.015(2) -0.0053(18) 0.0035(18) -0.0077(18)
C32 0.015(2) 0.010(2) 0.013(2) -0.0047(17) -0.0013(17) -0.0006(17)
C33 0.015(2) 0.021(2) 0.018(2) -0.0009(19) 0.0001(18) -0.0025(19)
C34 0.015(2) 0.030(3) 0.030(3) -0.008(2) 0.003(2) -0.003(2)
C35 0.028(3) 0.014(2) 0.014(2) -0.0036(18) -0.0053(19) 0.0028(19)
C36 0.029(3) 0.010(2) 0.015(2) -0.0031(18) 0.0000(19) -0.0060(19)
C37 0.020(2) 0.013(2) 0.016(2) -0.0051(18) 0.0012(18) -0.0059(18)
C38 0.038(3) 0.027(3) 0.020(3) -0.005(2) 0.000(2) -0.002(2)
Cl1 0.0340(7) 0.0330(7) 0.0272(7) -0.0069(5) -0.0044(5) -0.0097(6)
Cl2 0.0454(9) 0.0410(8) 0.0423(8) 0.0047(7) -0.0043(7) -0.0218(7)

loop_
_atom_type_symbol
_atom_type_description
_atom_type_scat_dispersion_real
_atom_type_scat_dispersion_imag
_atom_type_scat_source
C C 0.0033 0.0016 'International Tables Vol C Tables 4.2.6.8 and 6.1.1.4'
H H 0.0000 0.0000 'International Tables Vol C Tables 4.2.6.8 and 6.1.1.4'
I I -0.4742 1.8119 'International Tables Vol C Tables 4.2.6.8 and 6.1.1.4'
N N 0.0061 0.0033 'International Tables Vol C Tables 4.2.6.8 and 6.1.1.4'
O O 0.0106 0.0060 'International Tables Vol C Tables 4.2.6.8 and 6.1.1.4'
Cl Cl 0.1484 0.1585 'International Tables Vol C Tables 4.2.6.8 and 6.1.1.4'
Rh Rh -1.1178 0.9187 'International Tables Vol C Tables 4.2.6.8 and 6.1.1.4'
P P 0.1023 0.0942 'International Tables Vol C Tables 4.2.6.8 and 6.1.1.4'

loop_
_geom_angle_atom_site_label_1
_geom_angle_atom_site_label_2
_geom_angle_atom_site_label_3
_geom_angle
_geom_angle_site_symmetry_1
_geom_angle_site_symmetry_3
_geom_angle_publ_flag
C1 Rh1 P2 90.61(13) . . ?
C1 Rh1 P1 91.43(13) . . ?
P2 Rh1 P1 174.40(4) . . ?
C1 Rh1 I2 167.85(13) . . ?
P2 Rh1 I2 89.33(3) . . ?
P1 Rh1 I2 87.58(3) . . ?
C1 Rh1 I1 88.86(13) . . ?
P2 Rh1 I1 90.73(3) . . ?
P1 Rh1 I1 94.52(3) . . ?
I2 Rh1 I1 103.290(13) . . ?
C1 Rh1 H1 86(2) . . ?
P2 Rh1 H1 88(2) . . ?
P1 Rh1 H1 87(2) . . ?
I2 Rh1 H1 82(2) . . ?
I1 Rh1 H1 175(2) . . ?
O1 C1 Rh1 175.6(4) . . ?
C14 P1 C8 104.21(19) . . ?
C14 P1 C2 104.72(19) . . ?
C8 P1 C2 101.34(19) . . ?
C14 P1 Rh1 115.11(14) . . ?
C8 P1 Rh1 110.72(14) . . ?
C2 P1 Rh1 118.93(14) . . ?
C3 C2 C7 119.1(4) . . ?
C3 C2 P1 121.7(3) . . ?
C7 C2 P1 119.2(3) . . ?
C4 C3 C2 120.3(4) . . ?
C4 C3 H3 119.9 . . ?
C2 C3 H3 119.9 . . ?
C3 C4 C5 120.4(4) . . ?
C3 C4 H4 119.8 . . ?
C5 C4 H4 119.8 . . ?
C6 C5 C4 119.7(4) . . ?
C6 C5 H5 120.2 . . ?
C4 C5 H5 120.2 . . ?
C5 C6 C7 120.6(4) . . ?
C5 C6 H6 119.7 . . ?
C7 C6 H6 119.7 . . ?
C6 C7 C2 119.9(4) . . ?
C6 C7 H7 120.0 . . ?
C2 C7 H7 120.0 . . ?
C13 C8 C9 119.1(4) . . ?
C13 C8 P1 117.8(3) . . ?
C9 C8 P1 123.1(3) . . ?
C10 C9 C8 119.8(4) . . ?
C10 C9 H9 120.1 . . ?
C8 C9 H9 120.1 . . ?
C11 C10 C9 120.2(4) . . ?
C11 C10 H10 119.9 . . ?
C9 C10 H10 119.9 . . ?
C12 C11 C10 120.1(4) . . ?
C12 C11 H11 120.0 . . ?
C10 C11 H11 120.0 . . ?
C13 C12 C11 120.0(4) . . ?
C13 C12 H12 120.0 . . ?
C11 C12 H12 120.0 . . ?
C12 C13 C8 120.8(4) . . ?
C12 C13 H13 119.6 . . ?
C8 C13 H13 119.6 . . ?
C19 C14 C15 117.6(4) . . ?
C19 C14 P1 121.2(4) . . ?
C15 C14 P1 121.2(3) . . ?
C14 C15 C16 121.2(4) . . ?
C14 C15 H15 119.4 . . ?
C16 C15 H15 119.4 . . ?
C17 C16 C15 120.2(5) . . ?
C17 C16 H16 119.9 . . ?
C15 C16 H16 119.9 . . ?
C18 C17 C16 119.0(5) . . ?
C18 C17 H17 120.5 . . ?
C16 C17 H17 120.5 . . ?
C17 C18 C19 120.8(5) . . ?
C17 C18 H18 119.6 . . ?
C19 C18 H18 119.6 . . ?
C14 C19 C18 121.1(5) . . ?
C14 C19 H19 119.5 . . ?
C18 C19 H19 119.5 . . ?
C20 P2 C26 103.51(19) . . ?
C20 P2 C32 102.59(19) . . ?
C26 P2 C32 105.27(19) . . ?
C20 P2 Rh1 112.32(13) . . ?
C26 P2 Rh1 113.40(14) . . ?
C32 P2 Rh1 118.20(14) . . ?
C21 C20 C25 119.0(4) . . ?
C21 C20 P2 122.5(3) . . ?
C25 C20 P2 118.5(3) . . ?
C20 C21 C22 120.7(4) . . ?
C20 C21 H21 119.6 . . ?
C22 C21 H21 119.6 . . ?
C23 C22 C21 120.2(4) . . ?
C23 C22 H22 119.9 . . ?
C21 C22 H22 119.9 . . ?
C22 C23 C24 119.6(4) . . ?
C22 C23 H23 120.2 . . ?
C24 C23 H23 120.2 . . ?
C23 C24 C25 120.8(4) . . ?
C23 C24 H24 119.6 . . ?
C25 C24 H24 119.6 . . ?
C24 C25 C20 119.7(4) . . ?
C24 C25 H25 120.1 . . ?
C20 C25 H25 120.1 . . ?
C31 C26 C27 119.7(4) . . ?
C31 C26 P2 119.1(3) . . ?
C27 C26 P2 121.1(3) . . ?
C28 C27 C26 119.7(4) . . ?
C28 C27 H27 120.2 . . ?
C26 C27 H27 120.2 . . ?
C29 C28 C27 120.4(4) . . ?
C29 C28 H28 119.8 . . ?
C27 C28 H28 119.8 . . ?
C30 C29 C28 120.2(4) . . ?
C30 C29 H29 119.9 . . ?
C28 C29 H29 119.9 . . ?
C29 C30 C31 120.0(4) . . ?
C29 C30 H30 120.0 . . ?
C31 C30 H30 120.0 . . ?
C26 C31 C30 119.9(4) . . ?
C26 C31 H31 120.1 . . ?
C30 C31 H31 120.1 . . ?
C37 C32 C33 118.8(4) . . ?
C37 C32 P2 119.9(3) . . ?
C33 C32 P2 121.2(3) . . ?
C34 C33 C32 120.5(4) . . ?
C34 C33 H33 119.8 . . ?
C32 C33 H33 119.8 . . ?
C33 C34 C35 120.0(5) . . ?
C33 C34 H34 120.0 . . ?
C35 C34 H34 120.0 . . ?
C36 C35 C34 119.9(4) . . ?
C36 C35 H35 120.1 . . ?
C34 C35 H35 120.1 . . ?
C35 C36 C37 120.5(4) . . ?
C35 C36 H36 119.7 . . ?
C37 C36 H36 119.7 . . ?
C32 C37 C36 120.2(4) . . ?
C32 C37 H37 119.9 . . ?
C36 C37 H37 119.9 . . ?
Cl2 C38 Cl1 111.5(3) . . ?
Cl2 C38 H38 109.3 . . ?
Cl1 C38 H38 109.3 . . ?
Cl2 C38 H38A 109.3 . . ?
Cl1 C38 H38A 109.3 . . ?
H38 C38 H38A 108.0 . . ?

loop_
_geom_bond_atom_site_label_1
_geom_bond_atom_site_label_2
_geom_bond_distance
_geom_bond_site_symmetry_2
_geom_bond_publ_flag
Rh1 C1 1.870(4) . ?
Rh1 P2 2.3638(11) . ?
Rh1 P1 2.3715(11) . ?
Rh1 I2 2.6925(4) . ?
Rh1 I1 2.7887(4) . ?
Rh1 H1 1.45(6) . ?
C1 O1 1.131(5) . ?
P1 C14 1.825(4) . ?
P1 C8 1.831(4) . ?
P1 C2 1.836(4) . ?
C2 C3 1.395(6) . ?
C2 C7 1.407(6) . ?
C3 C4 1.384(6) . ?
C3 H3 0.9500 . ?
C4 C5 1.391(6) . ?
C4 H4 0.9500 . ?
C5 C6 1.382(7) . ?
C5 H5 0.9500 . ?
C6 C7 1.386(6) . ?
C6 H6 0.9500 . ?
C7 H7 0.9500 . ?
C8 C13 1.397(6) . ?
C8 C9 1.397(6) . ?
C9 C10 1.395(7) . ?
C9 H9 0.9500 . ?
C10 C11 1.387(7) . ?
C10 H10 0.9500 . ?
C11 C12 1.385(7) . ?
C11 H11 0.9500 . ?
C12 C13 1.378(6) . ?
C12 H12 0.9500 . ?
C13 H13 0.9500 . ?
C14 C19 1.373(7) . ?
C14 C15 1.382(7) . ?
C15 C16 1.394(7) . ?
C15 H15 0.9500 . ?
C16 C17 1.371(7) . ?
C16 H16 0.9500 . ?
C17 C18 1.363(7) . ?
C17 H17 0.9500 . ?
C18 C19 1.392(7) . ?
C18 H18 0.9500 . ?
C19 H19 0.9500 . ?
P2 C20 1.832(4) . ?
P2 C26 1.834(4) . ?
P2 C32 1.835(4) . ?
C20 C21 1.384(6) . ?
C20 C25 1.408(6) . ?
C21 C22 1.393(6) . ?
C21 H21 0.9500 . ?
C22 C23 1.383(7) . ?
C22 H22 0.9500 . ?
C23 C24 1.386(6) . ?
C23 H23 0.9500 . ?
C24 C25 1.389(6) . ?
C24 H24 0.9500 . ?
C25 H25 0.9500 . ?
C26 C31 1.392(6) . ?
C26 C27 1.394(6) . ?
C27 C28 1.394(6) . ?
C27 H27 0.9500 . ?
C28 C29 1.383(7) . ?
C28 H28 0.9500 . ?
C29 C30 1.378(7) . ?
C29 H29 0.9500 . ?
C30 C31 1.403(6) . ?
C30 H30 0.9500 . ?
C31 H31 0.9500 . ?
C32 C37 1.387(6) . ?
C32 C33 1.401(6) . ?
C33 C34 1.384(7) . ?
C33 H33 0.9500 . ?
C34 C35 1.386(7) . ?
C34 H34 0.9500 . ?
C35 C36 1.376(7) . ?
C35 H35 0.9500 . ?
C36 C37 1.390(6) . ?
C36 H36 0.9500 . ?
C37 H37 0.9500 . ?
C38 Cl2 1.758(6) . ?
C38 Cl1 1.768(6) . ?
C38 H38 0.9900 . ?
C38 H38A 0.9900 . ?

loop_
_geom_torsion_atom_site_label_1
_geom_torsion_atom_site_label_2
_geom_torsion_atom_site_label_3
_geom_torsion_atom_site_label_4
_geom_torsion
_geom_torsion_site_symmetry_1
_geom_torsion_site_symmetry_2
_geom_torsion_site_symmetry_3
_geom_torsion_site_symmetry_4
_geom_torsion_publ_flag
C14 P1 C2 C3 -101.1(4) . . . . ?
C8 P1 C2 C3 150.8(3) . . . . ?
Rh1 P1 C2 C3 29.2(4) . . . . ?
C14 P1 C2 C7 77.4(4) . . . . ?
C8 P1 C2 C7 -30.8(4) . . . . ?
Rh1 P1 C2 C7 -152.3(3) . . . . ?
C7 C2 C3 C4 0.5(6) . . . . ?
P1 C2 C3 C4 179.0(3) . . . . ?
C2 C3 C4 C5 -1.5(6) . . . . ?
C3 C4 C5 C6 1.3(6) . . . . ?
C4 C5 C6 C7 0.0(6) . . . . ?
C5 C6 C7 C2 -1.0(6) . . . . ?
C3 C2 C7 C6 0.8(6) . . . . ?
P1 C2 C7 C6 -177.7(3) . . . . ?
C14 P1 C8 C13 -174.0(3) . . . . ?
C2 P1 C8 C13 -65.5(4) . . . . ?
Rh1 P1 C8 C13 61.6(3) . . . . ?
C14 P1 C8 C9 6.5(4) . . . . ?
C2 P1 C8 C9 115.1(4) . . . . ?
Rh1 P1 C8 C9 -117.8(3) . . . . ?
C13 C8 C9 C10 0.1(7) . . . . ?
P1 C8 C9 C10 179.6(4) . . . . ?
C8 C9 C10 C11 -1.3(8) . . . . ?
C9 C10 C11 C12 0.9(8) . . . . ?
C10 C11 C12 C13 0.6(7) . . . . ?
C11 C12 C13 C8 -1.8(7) . . . . ?
C9 C8 C13 C12 1.4(6) . . . . ?
P1 C8 C13 C12 -178.1(3) . . . . ?
C8 P1 C14 C19 86.9(5) . . . . ?
C2 P1 C14 C19 -19.2(5) . . . . ?
Rh1 P1 C14 C19 -151.7(4) . . . . ?
C8 P1 C14 C15 -91.8(4) . . . . ?
C2 P1 C14 C15 162.1(4) . . . . ?
Rh1 P1 C14 C15 29.6(5) . . . . ?
C19 C14 C15 C16 -1.4(8) . . . . ?
P1 C14 C15 C16 177.4(4) . . . . ?
C14 C15 C16 C17 0.0(9) . . . . ?
C15 C16 C17 C18 1.2(9) . . . . ?
C16 C17 C18 C19 -1.1(11) . . . . ?
C15 C14 C19 C18 1.5(10) . . . . ?
P1 C14 C19 C18 -177.2(6) . . . . ?
C17 C18 C19 C14 -0.3(12) . . . . ?
C26 P2 C20 C21 -5.1(4) . . . . ?
C32 P2 C20 C21 -114.5(4) . . . . ?
Rh1 P2 C20 C21 117.6(3) . . . . ?
C26 P2 C20 C25 175.3(3) . . . . ?
C32 P2 C20 C25 66.0(4) . . . . ?
Rh1 P2 C20 C25 -62.0(3) . . . . ?
C25 C20 C21 C22 0.7(7) . . . . ?
P2 C20 C21 C22 -178.8(4) . . . . ?
C20 C21 C22 C23 -1.0(7) . . . . ?
C21 C22 C23 C24 0.8(7) . . . . ?
C22 C23 C24 C25 -0.5(7) . . . . ?
C23 C24 C25 C20 0.2(6) . . . . ?
C21 C20 C25 C24 -0.3(6) . . . . ?
P2 C20 C25 C24 179.2(3) . . . . ?
C20 P2 C26 C31 73.7(4) . . . . ?
C32 P2 C26 C31 -178.9(3) . . . . ?
Rh1 P2 C26 C31 -48.3(4) . . . . ?
C20 P2 C26 C27 -102.7(4) . . . . ?
C32 P2 C26 C27 4.6(4) . . . . ?
Rh1 P2 C26 C27 135.3(3) . . . . ?
C31 C26 C27 C28 -0.8(6) . . . . ?
P2 C26 C27 C28 175.6(3) . . . . ?
C26 C27 C28 C29 0.1(7) . . . . ?
C27 C28 C29 C30 0.2(7) . . . . ?
C28 C29 C30 C31 0.2(7) . . . . ?
C27 C26 C31 C30 1.2(6) . . . . ?
P2 C26 C31 C30 -175.3(3) . . . . ?
C29 C30 C31 C26 -0.9(7) . . . . ?
C20 P2 C32 C37 21.8(4) . . . . ?
C26 P2 C32 C37 -86.2(4) . . . . ?
Rh1 P2 C32 C37 145.9(3) . . . . ?
C20 P2 C32 C33 -158.7(4) . . . . ?
C26 P2 C32 C33 93.3(4) . . . . ?
Rh1 P2 C32 C33 -34.5(4) . . . . ?
C37 C32 C33 C34 0.9(7) . . . . ?
P2 C32 C33 C34 -178.6(4) . . . . ?
C32 C33 C34 C35 -2.0(7) . . . . ?
C33 C34 C35 C36 1.3(7) . . . . ?
C34 C35 C36 C37 0.3(7) . . . . ?
C33 C32 C37 C36 0.7(6) . . . . ?
P2 C32 C37 C36 -179.7(3) . . . . ?
C35 C36 C37 C32 -1.4(7) . . . . ?
